data_7022920
loop_
_publ_author_name
'Han, Hong-Ling'
'Liu, Yan'
'Liu, Jing-Yu'
'Nomura, Kotohiro'
'Li, Yue-Sheng'

_publ_section_title
;
 Synthesis of binuclear phenoxyimino organoaluminum complexes and their
 use as the catalyst precursors for efficient ring-opening polymerisation
 of \e-caprolactone.
;
_journal_issue 34
_journal_name_full 'Dalton transactions (Cambridge, England : 2003)'
_journal_page_first 12346
_journal_page_last 12353
_journal_paper_doi 10.1039/c3dt50264c
_journal_volume 42
_journal_year 2013
_chemical_formula_sum 'C55 H47 Al2 Cl3 N2 O2'
_chemical_formula_weight 928.26
_chemical_name_systematic
;
?
;
_space_group_IT_number 14
_symmetry_cell_setting monoclinic
_symmetry_space_group_name_Hall '-P 2yn'
_symmetry_space_group_name_H-M 'P 1 21/n 1'
_atom_sites_solution_hydrogens geom
_atom_sites_solution_primary direct
_atom_sites_solution_secondary difmap
_audit_creation_method SHELXL-97
_cell_angle_alpha 90.00
_cell_angle_beta 102.3870(10)
_cell_angle_gamma 90.00
_cell_formula_units_Z 4
_cell_length_a 13.0666(6)
_cell_length_b 13.3996(6)
_cell_length_c 28.7365(13)
_cell_measurement_temperature 185(2)
_cell_volume 4914.3(4)
_computing_structure_refinement 'SHELXL-97 (Sheldrick, 1997)'
_computing_structure_solution 'SHELXS-97 (Sheldrick, 1990)'
_diffrn_ambient_temperature 185(2)
_diffrn_measured_fraction_theta_full 0.998
_diffrn_measured_fraction_theta_max 0.998
_diffrn_radiation_monochromator graphite
_diffrn_radiation_source 'fine-focus sealed tube'
_diffrn_radiation_type MoK\a
_diffrn_radiation_wavelength 0.71073
_diffrn_reflns_av_R_equivalents 0.0488
_diffrn_reflns_av_sigmaI/netI 0.0584
_diffrn_reflns_limit_h_max 15
_diffrn_reflns_limit_h_min -13
_diffrn_reflns_limit_k_max 16
_diffrn_reflns_limit_k_min -12
_diffrn_reflns_limit_l_max 34
_diffrn_reflns_limit_l_min -34
_diffrn_reflns_number 24881
_diffrn_reflns_theta_full 25.14
_diffrn_reflns_theta_max 25.14
_diffrn_reflns_theta_min 1.45
_exptl_absorpt_coefficient_mu 0.265
_exptl_absorpt_correction_T_max 0.9489
_exptl_absorpt_correction_T_min 0.9059
_exptl_absorpt_correction_type multi-scan
_exptl_crystal_density_diffrn 1.255
_exptl_crystal_density_method 'not measured'
_exptl_crystal_F_000 1936
_exptl_crystal_size_max 0.38
_exptl_crystal_size_mid 0.28
_exptl_crystal_size_min 0.20
_refine_diff_density_max 2.435
_refine_diff_density_min -0.946
_refine_diff_density_rms 0.113
_refine_ls_extinction_method none
_refine_ls_goodness_of_fit_ref 1.032
_refine_ls_hydrogen_treatment constr
_refine_ls_matrix_type full
_refine_ls_number_parameters 581
_refine_ls_number_reflns 8774
_refine_ls_number_restraints 0
_refine_ls_restrained_S_all 1.032
_refine_ls_R_factor_all 0.1266
_refine_ls_R_factor_gt 0.0902
_refine_ls_shift/su_max 0.000
_refine_ls_shift/su_mean 0.000
_refine_ls_structure_factor_coef Fsqd
_refine_ls_weighting_details 'calc w=1/[\s^2^(Fo^2^)+(0.1876P)^2^+6.9966P] where P=(Fo^2^+2Fc^2^)/3'
_refine_ls_weighting_scheme calc
_refine_ls_wR_factor_gt 0.2687
_refine_ls_wR_factor_ref 0.3070
_reflns_number_gt 5764
_reflns_number_total 8774
_reflns_threshold_expression >2sigma(I)
_cod_data_source_file c3dt50264c.txt
_cod_data_source_block h
_cod_original_sg_symbol_H-M P2(1)/n
_cod_database_code 7022920

loop_
_symmetry_equiv_pos_as_xyz
'x, y, z'
'-x+1/2, y+1/2, -z+1/2'
'-x, -y, -z'
'x-1/2, -y-1/2, z-1/2'

loop_
_atom_site_label
_atom_site_type_symbol
_atom_site_fract_x
_atom_site_fract_y
_atom_site_fract_z
_atom_site_U_iso_or_equiv
_atom_site_adp_type
_atom_site_occupancy
_atom_site_symmetry_multiplicity
_atom_site_calc_flag
_atom_site_refinement_flags
Al2 Al 0.79141(10) 0.28682(10) 0.00495(5) 0.0280(3) Uani 1 1 d .
Al1 Al 0.85987(11) -0.05106(10) 0.20012(5) 0.0317(4) Uani 1 1 d .
O2 O 0.8250(2) 0.2242(2) 0.06142(10) 0.0298(7) Uani 1 1 d .
O1 O 0.8695(2) 0.0522(2) 0.16171(11) 0.0324(7) Uani 1 1 d .
N2 N 0.6504(3) 0.3230(3) 0.01534(13) 0.0286(8) Uani 1 1 d .
N1 N 0.9561(3) -0.1335(3) 0.17089(13) 0.0312(8) Uani 1 1 d .
Cl2 Cl 0.0585(2) 0.2593(3) 0.31322(11) 0.1399(11) Uani 1 1 d .
C3 C 0.9606(3) 0.0842(3) 0.15478(15) 0.0280(9) Uani 1 1 d .
Cl1 Cl 0.1819(3) 0.3657(3) 0.25561(13) 0.1610(13) Uani 1 1 d .
C23 C 0.7223(4) 0.3322(3) 0.10012(15) 0.0301(10) Uani 1 1 d .
C39 C 0.8474(4) -0.0407(4) 0.02807(17) 0.0372(11) Uani 1 1 d .
H39 H 0.8110 0.0208 0.0273 0.045 Uiso 1 1 calc R
C24 C 0.6399(4) 0.3425(3) 0.05836(16) 0.0302(10) Uani 1 1 d .
H24 H 0.5735 0.3651 0.0625 0.036 Uiso 1 1 calc R
C4 C 0.9737(4) 0.1865(3) 0.14598(15) 0.0306(10) Uani 1 1 d .
C25 C 0.5564(3) 0.3212(3) -0.02181(16) 0.0308(10) Uani 1 1 d .
C18 C 0.8108(3) 0.2696(3) 0.10039(16) 0.0287(10) Uani 1 1 d .
C26 C 0.4797(4) 0.2483(3) -0.02169(17) 0.0337(10) Uani 1 1 d .
C15 C 0.9196(4) -0.2643(3) 0.10963(18) 0.0360(11) Uani 1 1 d .
C19 C 0.8824(3) 0.2551(3) 0.14419(16) 0.0303(10) Uani 1 1 d .
C37 C 0.9104(4) -0.1930(3) 0.06930(16) 0.0327(10) Uani 1 1 d .
C10 C 0.9401(4) -0.2376(3) 0.15815(17) 0.0328(10) Uani 1 1 d .
C29 C 0.4610(4) 0.3845(4) -0.09679(18) 0.0402(12) Uani 1 1 d .
H29 H 0.4549 0.4297 -0.1227 0.048 Uiso 1 1 calc R
C41 C 0.9432(4) -0.1559(4) -0.00857(18) 0.0422(12) Uani 1 1 d .
H41 H 0.9722 -0.1747 -0.0349 0.051 Uiso 1 1 calc R
C5 C 1.0691(4) 0.2203(4) 0.13958(18) 0.0389(11) Uani 1 1 d .
H5 H 1.0776 0.2896 0.1344 0.047 Uiso 1 1 calc R
C43 C 0.4867(4) 0.1692(3) 0.01567(17) 0.0341(10) Uani 1 1 d .
C8 C 1.0456(3) 0.0178(3) 0.15470(16) 0.0314(10) Uani 1 1 d .
C7 C 1.1404(4) 0.0553(4) 0.14718(18) 0.0402(12) Uani 1 1 d .
H7 H 1.1966 0.0106 0.1467 0.048 Uiso 1 1 calc R
C30 C 0.5483(4) 0.3892(3) -0.05986(16) 0.0326(10) Uani 1 1 d .
C38 C 0.8558(3) -0.1021(3) 0.06682(16) 0.0328(10) Uani 1 1 d .
H38 H 0.8243 -0.0829 0.0923 0.039 Uiso 1 1 calc R
C22 C 0.7095(4) 0.3763(4) 0.14232(17) 0.0379(11) Uani 1 1 d .
H22 H 0.6492 0.4161 0.1421 0.045 Uiso 1 1 calc R
C28 C 0.3829(4) 0.3157(4) -0.09676(18) 0.0433(12) Uani 1 1 d .
H28 H 0.3225 0.3146 -0.1220 0.052 Uiso 1 1 calc R
C50 C 0.6530(4) 0.5396(3) -0.02497(18) 0.0383(11) Uani 1 1 d .
H50 H 0.6193 0.5378 0.0012 0.046 Uiso 1 1 calc R
C48 C 0.3964(4) 0.1429(3) 0.03225(18) 0.0379(11) Uani 1 1 d .
H48 H 0.3329 0.1784 0.0212 0.045 Uiso 1 1 calc R
C20 C 0.8667(4) 0.3030(4) 0.18462(16) 0.0372(11) Uani 1 1 d .
H20 H 0.9163 0.2936 0.2137 0.045 Uiso 1 1 calc R
C47 C 0.3991(4) 0.0654(4) 0.06465(19) 0.0431(12) Uani 1 1 d .
H47 H 0.3373 0.0484 0.0752 0.052 Uiso 1 1 calc R
C49 C 0.6288(4) 0.4682(3) -0.06016(17) 0.0348(11) Uani 1 1 d .
C42 C 0.9539(4) -0.2179(4) 0.03066(18) 0.0387(11) Uani 1 1 d .
H42 H 0.9916 -0.2787 0.0312 0.046 Uiso 1 1 calc R
C1 C 0.7207(4) -0.1109(4) 0.18477(19) 0.0422(12) Uani 1 1 d .
H1A H 0.6715 -0.0689 0.1973 0.063 Uiso 1 1 calc R
H1B H 0.7232 -0.1774 0.1991 0.063 Uiso 1 1 calc R
H1C H 0.6973 -0.1165 0.1501 0.063 Uiso 1 1 calc R
C6 C 1.1542(4) 0.1562(4) 0.1404(2) 0.0469(13) Uani 1 1 d .
H6 H 1.2197 0.1814 0.1365 0.056 Uiso 1 1 calc R
C9 C 1.0319(4) -0.0878(3) 0.15625(16) 0.0330(10) Uani 1 1 d .
H9 H 1.0822 -0.1284 0.1457 0.040 Uiso 1 1 calc R
C11 C 0.9417(4) -0.3085(4) 0.19370(19) 0.0437(12) Uani 1 1 d .
C40 C 0.8905(4) -0.0667(4) -0.00934(18) 0.0412(12) Uani 1 1 d .
H40 H 0.8842 -0.0234 -0.0360 0.049 Uiso 1 1 calc R
C27 C 0.3930(4) 0.2484(4) -0.05979(18) 0.0395(12) Uani 1 1 d .
H27 H 0.3392 0.2005 -0.0602 0.047 Uiso 1 1 calc R
C21 C 0.7814(4) 0.3640(4) 0.18422(17) 0.0410(12) Uani 1 1 d .
H21 H 0.7727 0.3967 0.2124 0.049 Uiso 1 1 calc R
C45 C 0.5796(4) 0.0386(4) 0.06533(19) 0.0419(12) Uani 1 1 d .
H45 H 0.6429 0.0031 0.0768 0.050 Uiso 1 1 calc R
C2 C 0.9244(4) -0.0092(4) 0.26511(18) 0.0453(13) Uani 1 1 d .
H2A H 0.9959 0.0144 0.2661 0.068 Uiso 1 1 calc R
H2B H 0.9267 -0.0659 0.2868 0.068 Uiso 1 1 calc R
H2C H 0.8831 0.0448 0.2749 0.068 Uiso 1 1 calc R
C46 C 0.4897(4) 0.0131(4) 0.08160(19) 0.0435(12) Uani 1 1 d .
H46 H 0.4913 -0.0394 0.1039 0.052 Uiso 1 1 calc R
C12 C 0.9254(5) -0.4085(4) 0.1807(2) 0.0579(16) Uani 1 1 d .
H12 H 0.9262 -0.4575 0.2047 0.070 Uiso 1 1 calc R
C52 C 0.7760(5) 0.6167(4) -0.0651(2) 0.0557(15) Uani 1 1 d .
H52 H 0.8264 0.6670 -0.0666 0.067 Uiso 1 1 calc R
C44 C 0.5778(4) 0.1148(3) 0.03272(17) 0.0358(11) Uani 1 1 d .
H44 H 0.6396 0.1302 0.0218 0.043 Uiso 1 1 calc R
C51 C 0.7256(4) 0.6140(4) -0.0271(2) 0.0458(13) Uani 1 1 d .
H51 H 0.7408 0.6630 -0.0027 0.055 Uiso 1 1 calc R
C31 C 0.9616(5) -0.2853(4) 0.24503(19) 0.0503(14) Uani 1 1 d .
C14 C 0.9050(5) -0.3656(4) 0.0986(2) 0.0483(13) Uani 1 1 d .
H14 H 0.8926 -0.3860 0.0662 0.058 Uiso 1 1 calc R
C13 C 0.9083(6) -0.4368(4) 0.1336(2) 0.0618(17) Uani 1 1 d .
H13 H 0.8987 -0.5053 0.1253 0.074 Uiso 1 1 calc R
C53 C 0.7524(6) 0.5462(5) -0.1003(2) 0.0645(17) Uani 1 1 d .
H53 H 0.7868 0.5481 -0.1262 0.077 Uiso 1 1 calc R
C54 C 0.6792(5) 0.4721(4) -0.0987(2) 0.0512(14) Uani 1 1 d .
H54 H 0.6631 0.4241 -0.1235 0.061 Uiso 1 1 calc R
C34 C 1.0066(13) -0.2608(9) 0.3432(3) 0.129(6) Uani 1 1 d .
H34 H 1.0225 -0.2536 0.3769 0.154 Uiso 1 1 calc R
C35 C 1.0733(8) -0.2228(6) 0.3167(3) 0.098(3) Uani 1 1 d .
H35 H 1.1351 -0.1886 0.3320 0.118 Uiso 1 1 calc R
C36 C 1.0499(6) -0.2346(5) 0.2671(2) 0.0664(19) Uani 1 1 d .
H36 H 1.0955 -0.2074 0.2486 0.080 Uiso 1 1 calc R
C32 C 0.8954(7) -0.3223(5) 0.2734(2) 0.075(2) Uani 1 1 d .
H32 H 0.8336 -0.3574 0.2591 0.090 Uiso 1 1 calc R
C33 C 0.9193(12) -0.3080(7) 0.3217(3) 0.121(5) Uani 1 1 d .
H33 H 0.8726 -0.3323 0.3403 0.145 Uiso 1 1 calc R
C55 C 0.1487(8) 0.2511(9) 0.2754(4) 0.123(4) Uani 1 1 d .
H55 H 0.1137 0.2124 0.2466 0.147 Uiso 1 1 calc R
Cl3 Cl 0.2587(3) 0.1845(4) 0.30246(16) 0.1837(17) Uani 1 1 d .
C16 C 0.8836(4) 0.4028(4) 0.01117(19) 0.0390(11) Uani 1 1 d .
H16A H 0.8580 0.4542 0.0301 0.059 Uiso 1 1 calc R
H16B H 0.8845 0.4293 -0.0205 0.059 Uiso 1 1 calc R
H16C H 0.9548 0.3831 0.0271 0.059 Uiso 1 1 calc R
C17 C 0.7665(4) 0.1984(4) -0.05056(17) 0.0379(11) Uani 1 1 d .
H17A H 0.8222 0.1481 -0.0467 0.057 Uiso 1 1 calc R
H17B H 0.7662 0.2376 -0.0794 0.057 Uiso 1 1 calc R
H17C H 0.6987 0.1651 -0.0534 0.057 Uiso 1 1 calc R

loop_
_atom_site_aniso_label
_atom_site_aniso_U_11
_atom_site_aniso_U_22
_atom_site_aniso_U_33
_atom_site_aniso_U_23
_atom_site_aniso_U_13
_atom_site_aniso_U_12
Al2 0.0307(7) 0.0255(7) 0.0287(7) -0.0015(5) 0.0082(6) 0.0005(5)
Al1 0.0360(8) 0.0276(7) 0.0329(8) -0.0016(6) 0.0106(6) -0.0046(6)
O2 0.0336(17) 0.0276(16) 0.0276(16) -0.0022(13) 0.0054(13) 0.0037(12)
O1 0.0307(16) 0.0278(17) 0.0399(18) 0.0029(13) 0.0100(14) -0.0005(13)
N2 0.032(2) 0.0238(19) 0.030(2) -0.0008(15) 0.0057(16) 0.0002(15)
N1 0.038(2) 0.027(2) 0.030(2) 0.0021(16) 0.0075(16) 0.0014(16)
Cl2 0.112(2) 0.182(3) 0.118(2) 0.019(2) 0.0092(17) -0.007(2)
C3 0.031(2) 0.031(2) 0.021(2) 0.0001(18) 0.0034(17) -0.0077(18)
Cl1 0.165(3) 0.165(3) 0.145(3) 0.022(2) 0.015(2) -0.016(2)
C23 0.037(2) 0.028(2) 0.027(2) 0.0008(18) 0.0093(19) -0.0020(18)
C39 0.033(2) 0.033(3) 0.043(3) 0.002(2) 0.002(2) 0.0029(19)
C24 0.035(2) 0.022(2) 0.034(3) 0.0020(18) 0.010(2) 0.0035(18)
C4 0.037(2) 0.031(2) 0.023(2) 0.0034(18) 0.0037(19) -0.0031(19)
C25 0.031(2) 0.029(2) 0.032(2) -0.0055(19) 0.0069(19) 0.0024(18)
C18 0.032(2) 0.021(2) 0.033(2) 0.0007(18) 0.0094(19) -0.0058(17)
C26 0.034(2) 0.030(2) 0.037(3) -0.004(2) 0.007(2) 0.0018(19)
C15 0.040(3) 0.029(3) 0.041(3) -0.002(2) 0.014(2) -0.002(2)
C19 0.037(2) 0.026(2) 0.028(2) 0.0037(18) 0.007(2) -0.0059(18)
C37 0.032(2) 0.030(2) 0.036(3) -0.0044(19) 0.007(2) -0.0049(18)
C10 0.037(3) 0.025(2) 0.038(3) 0.0021(19) 0.012(2) -0.0016(18)
C29 0.045(3) 0.037(3) 0.035(3) 0.005(2) 0.002(2) 0.007(2)
C41 0.042(3) 0.052(3) 0.036(3) -0.003(2) 0.015(2) -0.004(2)
C5 0.040(3) 0.035(3) 0.043(3) 0.007(2) 0.010(2) -0.009(2)
C43 0.036(3) 0.029(2) 0.037(3) -0.0058(19) 0.005(2) -0.0005(19)
C8 0.028(2) 0.034(2) 0.032(2) 0.0001(19) 0.0053(19) -0.0033(18)
C7 0.031(2) 0.043(3) 0.048(3) 0.005(2) 0.011(2) -0.001(2)
C30 0.035(2) 0.031(2) 0.031(2) 0.0002(19) 0.008(2) 0.0070(19)
C38 0.032(2) 0.036(3) 0.032(2) -0.004(2) 0.0090(19) -0.0031(19)
C22 0.045(3) 0.034(3) 0.038(3) 0.000(2) 0.016(2) 0.006(2)
C28 0.041(3) 0.043(3) 0.040(3) -0.003(2) -0.004(2) 0.007(2)
C50 0.040(3) 0.032(3) 0.044(3) 0.001(2) 0.010(2) 0.004(2)
C48 0.038(3) 0.029(2) 0.048(3) -0.003(2) 0.011(2) -0.001(2)
C20 0.045(3) 0.040(3) 0.025(2) 0.003(2) 0.004(2) -0.003(2)
C47 0.045(3) 0.040(3) 0.046(3) -0.005(2) 0.014(2) -0.008(2)
C49 0.040(3) 0.030(2) 0.034(3) 0.007(2) 0.007(2) 0.004(2)
C42 0.037(3) 0.037(3) 0.044(3) -0.003(2) 0.012(2) 0.000(2)
C1 0.047(3) 0.039(3) 0.042(3) 0.001(2) 0.014(2) -0.011(2)
C6 0.036(3) 0.044(3) 0.062(4) 0.009(3) 0.013(2) -0.007(2)
C9 0.029(2) 0.036(3) 0.033(2) 0.001(2) 0.0033(19) 0.0036(19)
C11 0.055(3) 0.035(3) 0.042(3) 0.004(2) 0.012(2) 0.002(2)
C40 0.040(3) 0.045(3) 0.039(3) 0.003(2) 0.009(2) -0.004(2)
C27 0.035(3) 0.033(3) 0.048(3) -0.005(2) 0.002(2) -0.003(2)
C21 0.053(3) 0.046(3) 0.025(2) -0.005(2) 0.012(2) 0.004(2)
C45 0.044(3) 0.030(3) 0.051(3) 0.005(2) 0.008(2) 0.004(2)
C2 0.054(3) 0.045(3) 0.038(3) -0.005(2) 0.014(2) 0.001(2)
C46 0.055(3) 0.029(3) 0.048(3) 0.003(2) 0.013(3) -0.005(2)
C12 0.091(5) 0.032(3) 0.056(4) 0.008(3) 0.026(3) -0.003(3)
C52 0.060(4) 0.042(3) 0.064(4) 0.016(3) 0.011(3) -0.008(3)
C44 0.033(2) 0.032(3) 0.043(3) -0.001(2) 0.009(2) -0.0035(19)
C51 0.053(3) 0.030(3) 0.051(3) 0.004(2) 0.004(3) 0.003(2)
C31 0.078(4) 0.036(3) 0.037(3) 0.005(2) 0.013(3) 0.019(3)
C14 0.071(4) 0.030(3) 0.045(3) -0.004(2) 0.014(3) -0.006(2)
C13 0.104(5) 0.023(3) 0.059(4) -0.002(2) 0.019(4) -0.009(3)
C53 0.082(5) 0.061(4) 0.057(4) 0.016(3) 0.028(3) -0.015(3)
C54 0.063(4) 0.051(3) 0.043(3) 0.004(3) 0.018(3) -0.004(3)
C34 0.241(15) 0.114(8) 0.023(4) 0.013(4) 0.011(6) 0.122(9)
C35 0.129(8) 0.088(6) 0.056(5) -0.012(4) -0.028(5) 0.064(5)
C36 0.089(5) 0.057(4) 0.049(4) -0.001(3) 0.006(3) 0.035(4)
C32 0.129(7) 0.048(4) 0.061(4) 0.023(3) 0.049(4) 0.030(4)
C33 0.240(14) 0.088(7) 0.047(5) 0.035(5) 0.059(7) 0.095(8)
C55 0.099(7) 0.155(10) 0.112(8) 0.044(7) 0.018(6) 0.008(7)
Cl3 0.150(3) 0.217(4) 0.202(4) 0.081(3) 0.079(3) 0.005(3)
C16 0.035(3) 0.032(3) 0.051(3) 0.000(2) 0.010(2) 0.003(2)
C17 0.044(3) 0.036(3) 0.033(3) -0.004(2) 0.007(2) 0.002(2)

loop_
_atom_type_symbol
_atom_type_description
_atom_type_scat_dispersion_real
_atom_type_scat_dispersion_imag
_atom_type_scat_source
C C 0.0033 0.0016 'International Tables Vol C Tables 4.2.6.8 and 6.1.1.4'
H H 0.0000 0.0000 'International Tables Vol C Tables 4.2.6.8 and 6.1.1.4'
N N 0.0061 0.0033 'International Tables Vol C Tables 4.2.6.8 and 6.1.1.4'
O O 0.0106 0.0060 'International Tables Vol C Tables 4.2.6.8 and 6.1.1.4'
Al Al 0.0645 0.0514 'International Tables Vol C Tables 4.2.6.8 and 6.1.1.4'
Cl Cl 0.1484 0.1585 'International Tables Vol C Tables 4.2.6.8 and 6.1.1.4'

loop_
_geom_angle_atom_site_label_1
_geom_angle_atom_site_label_2
_geom_angle_atom_site_label_3
_geom_angle
O2 Al2 C16 105.24(19)
O2 Al2 C17 114.79(19)
C16 Al2 C17 123.3(2)
O2 Al2 N2 91.88(15)
C16 Al2 N2 111.46(18)
C17 Al2 N2 105.82(19)
O1 Al1 C1 111.3(2)
O1 Al1 C2 107.1(2)
C1 Al1 C2 121.6(2)
O1 Al1 N1 91.95(15)
C1 Al1 N1 108.6(2)
C2 Al1 N1 112.3(2)
C18 O2 Al2 120.0(3)
C3 O1 Al1 122.0(3)
C24 N2 C25 117.4(4)
C24 N2 Al2 118.8(3)
C25 N2 Al2 123.6(3)
C9 N1 C10 116.6(4)
C9 N1 Al1 117.8(3)
C10 N1 Al1 124.9(3)
O1 C3 C4 119.4(4)
O1 C3 C8 121.7(4)
C4 C3 C8 118.8(4)
C22 C23 C18 119.6(4)
C22 C23 C24 118.6(4)
C18 C23 C24 121.5(4)
C40 C39 C38 121.0(5)
C40 C39 H39 119.5
C38 C39 H39 119.5
N2 C24 C23 124.2(4)
N2 C24 H24 117.9
C23 C24 H24 117.9
C5 C4 C3 119.5(4)
C5 C4 C19 122.1(4)
C3 C4 C19 118.4(4)
C26 C25 C30 121.2(4)
C26 C25 N2 120.4(4)
C30 C25 N2 118.2(4)
O2 C18 C19 120.4(4)
O2 C18 C23 121.8(4)
C19 C18 C23 117.9(4)
C27 C26 C25 117.3(4)
C27 C26 C43 118.5(4)
C25 C26 C43 124.2(4)
C14 C15 C10 117.3(4)
C14 C15 C37 117.6(4)
C10 C15 C37 125.1(4)
C20 C19 C18 119.8(4)
C20 C19 C4 121.2(4)
C18 C19 C4 119.1(4)
C42 C37 C38 117.2(4)
C42 C37 C15 119.4(4)
C38 C37 C15 123.4(4)
C11 C10 C15 121.5(4)
C11 C10 N1 119.6(4)
C15 C10 N1 118.8(4)
C28 C29 C30 121.4(5)
C28 C29 H29 119.3
C30 C29 H29 119.3
C40 C41 C42 119.8(5)
C40 C41 H41 120.1
C42 C41 H41 120.1
C4 C5 C6 122.3(4)
C4 C5 H5 118.9
C6 C5 H5 118.9
C44 C43 C48 117.7(4)
C44 C43 C26 122.6(4)
C48 C43 C26 119.5(4)
C7 C8 C3 119.6(4)
C7 C8 C9 118.9(4)
C3 C8 C9 121.1(4)
C6 C7 C8 121.3(5)
C6 C7 H7 119.3
C8 C7 H7 119.3
C29 C30 C25 118.5(4)
C29 C30 C49 119.6(4)
C25 C30 C49 121.8(4)
C39 C38 C37 120.8(4)
C39 C38 H38 119.6
C37 C38 H38 119.6
C21 C22 C23 121.9(5)
C21 C22 H22 119.1
C23 C22 H22 119.1
C29 C28 C27 119.4(5)
C29 C28 H28 120.3
C27 C28 H28 120.3
C49 C50 C51 121.2(5)
C49 C50 H50 119.4
C51 C50 H50 119.4
C47 C48 C43 120.7(5)
C47 C48 H48 119.7
C43 C48 H48 119.7
C21 C20 C19 122.3(4)
C21 C20 H20 118.9
C19 C20 H20 118.9
C46 C47 C48 121.0(5)
C46 C47 H47 119.5
C48 C47 H47 119.5
C50 C49 C54 118.7(5)
C50 C49 C30 122.6(4)
C54 C49 C30 118.7(4)
C41 C42 C37 121.3(5)
C41 C42 H42 119.4
C37 C42 H42 119.4
Al1 C1 H1A 109.5
Al1 C1 H1B 109.5
H1A C1 H1B 109.5
Al1 C1 H1C 109.5
H1A C1 H1C 109.5
H1B C1 H1C 109.5
C7 C6 C5 118.4(5)
C7 C6 H6 120.8
C5 C6 H6 120.8
N1 C9 C8 125.6(4)
N1 C9 H9 117.2
C8 C9 H9 117.2
C10 C11 C12 118.8(5)
C10 C11 C31 124.2(5)
C12 C11 C31 117.0(5)
C39 C40 C41 120.0(5)
C39 C40 H40 120.0
C41 C40 H40 120.0
C28 C27 C26 122.2(5)
C28 C27 H27 118.9
C26 C27 H27 118.9
C22 C21 C20 118.6(4)
C22 C21 H21 120.7
C20 C21 H21 120.7
C44 C45 C46 121.0(5)
C44 C45 H45 119.5
C46 C45 H45 119.5
Al1 C2 H2A 109.5
Al1 C2 H2B 109.5
H2A C2 H2B 109.5
Al1 C2 H2C 109.5
H2A C2 H2C 109.5
H2B C2 H2C 109.5
C47 C46 C45 118.7(5)
C47 C46 H46 120.7
C45 C46 H46 120.7
C13 C12 C11 120.7(5)
C13 C12 H12 119.6
C11 C12 H12 119.6
C53 C52 C51 119.5(5)
C53 C52 H52 120.3
C51 C52 H52 120.3
C45 C44 C43 120.9(4)
C45 C44 H44 119.5
C43 C44 H44 119.5
C50 C51 C52 119.8(5)
C50 C51 H51 120.1
C52 C51 H51 120.1
C36 C31 C32 118.0(6)
C36 C31 C11 121.1(6)
C32 C31 C11 120.7(6)
C13 C14 C15 121.6(5)
C13 C14 H14 119.2
C15 C14 H14 119.2
C12 C13 C14 119.9(5)
C12 C13 H13 120.0
C14 C13 H13 120.0
C52 C53 C54 121.1(6)
C52 C53 H53 119.5
C54 C53 H53 119.5
C53 C54 C49 119.8(6)
C53 C54 H54 120.1
C49 C54 H54 120.1
C33 C34 C35 120.0(8)
C33 C34 H34 120.0
C35 C34 H34 120.0
C34 C35 C36 119.8(10)
C34 C35 H35 120.1
C36 C35 H35 120.1
C31 C36 C35 120.2(8)
C31 C36 H36 119.9
C35 C36 H36 119.9
C33 C32 C31 120.4(10)
C33 C32 H32 119.8
C31 C32 H32 119.8
C34 C33 C32 121.5(11)
C34 C33 H33 119.2
C32 C33 H33 119.2
Cl1 C55 Cl3 111.4(6)
Cl1 C55 Cl2 113.3(7)
Cl3 C55 Cl2 110.7(6)
Cl1 C55 H55 107.0
Cl3 C55 H55 107.0
Cl2 C55 H55 107.0
Al2 C16 H16A 109.5
Al2 C16 H16B 109.5
H16A C16 H16B 109.5
Al2 C16 H16C 109.5
H16A C16 H16C 109.5
H16B C16 H16C 109.5
Al2 C17 H17A 109.5
Al2 C17 H17B 109.5
H17A C17 H17B 109.5
Al2 C17 H17C 109.5
H17A C17 H17C 109.5
H17B C17 H17C 109.5

loop_
_geom_bond_atom_site_label_1
_geom_bond_atom_site_label_2
_geom_bond_distance
Al2 O2 1.795(3)
Al2 C16 1.951(5)
Al2 C17 1.958(5)
Al2 N2 1.989(4)
Al1 O1 1.791(3)
Al1 C1 1.950(5)
Al1 C2 1.959(5)
Al1 N1 1.990(4)
O2 C18 1.322(5)
O1 C3 1.319(5)
N2 C24 1.299(6)
N2 C25 1.445(6)
N1 C9 1.308(6)
N1 C10 1.446(6)
Cl2 C55 1.771(11)
C3 C4 1.411(6)
C3 C8 1.424(6)
Cl1 C55 1.724(11)
C23 C22 1.391(6)
C23 C18 1.427(6)
C23 C24 1.436(6)
C39 C40 1.361(7)
C39 C38 1.369(7)
C39 H39 0.9500
C24 H24 0.9500
C4 C5 1.375(6)
C4 C19 1.498(6)
C25 C26 1.399(6)
C25 C30 1.410(6)
C18 C19 1.411(6)
C26 C27 1.397(7)
C26 C43 1.497(7)
C15 C14 1.398(7)
C15 C10 1.408(7)
C15 C37 1.486(7)
C19 C20 1.381(6)
C37 C42 1.392(7)
C37 C38 1.407(6)
C10 C11 1.392(7)
C29 C28 1.375(7)
C29 C30 1.383(7)
C29 H29 0.9500
C41 C40 1.376(7)
C41 C42 1.384(7)
C41 H41 0.9500
C5 C6 1.401(7)
C5 H5 0.9500
C43 C44 1.392(7)
C43 C48 1.410(7)
C8 C7 1.396(6)
C8 C9 1.429(6)
C7 C6 1.383(7)
C7 H7 0.9500
C30 C49 1.494(7)
C38 H38 0.9500
C22 C21 1.369(7)
C22 H22 0.9500
C28 C27 1.378(7)
C28 H28 0.9500
C50 C49 1.379(7)
C50 C51 1.386(7)
C50 H50 0.9500
C48 C47 1.390(7)
C48 H48 0.9500
C20 C21 1.380(7)
C20 H20 0.9500
C47 C46 1.373(8)
C47 H47 0.9500
C49 C54 1.404(7)
C42 H42 0.9500
C1 H1A 0.9800
C1 H1B 0.9800
C1 H1C 0.9800
C6 H6 0.9500
C9 H9 0.9500
C11 C12 1.394(7)
C11 C31 1.475(7)
C40 H40 0.9500
C27 H27 0.9500
C21 H21 0.9500
C45 C44 1.383(7)
C45 C46 1.396(7)
C45 H45 0.9500
C2 H2A 0.9800
C2 H2B 0.9800
C2 H2C 0.9800
C46 H46 0.9500
C12 C13 1.377(8)
C12 H12 0.9500
C52 C53 1.370(9)
C52 C51 1.392(8)
C52 H52 0.9500
C44 H44 0.9500
C51 H51 0.9500
C31 C36 1.372(9)
C31 C32 1.400(9)
C14 C13 1.381(8)
C14 H14 0.9500
C13 H13 0.9500
C53 C54 1.387(8)
C53 H53 0.9500
C54 H54 0.9500
C34 C33 1.335(18)
C34 C35 1.373(16)
C34 H34 0.9500
C35 C36 1.404(10)
C35 H35 0.9500
C36 H36 0.9500
C32 C33 1.368(11)
C32 H32 0.9500
C33 H33 0.9500
C55 Cl3 1.729(11)
C55 H55 1.0000
C16 H16A 0.9800
C16 H16B 0.9800
C16 H16C 0.9800
C17 H17A 0.9800
C17 H17B 0.9800
C17 H17C 0.9800
